data_4343903
loop_
_publ_author_name
'Schultz, A.J.'
'Underhill, A.E.'
'Williams, J.M.'

_publ_section_title
;
 Preparation and crystal structure of the new paramagnetic one-dimensional
 conductor Co0.83 (Pt (C2 O4)2) (H2 O)6
;
_journal_name_full 'Inorganic Chemistry'
_journal_page_first 1313
_journal_page_last 1315
_journal_volume 17
_journal_year 1978
_chemical_formula_sum 'Co0.828 O13.968 Pt'
_chemical_name_systematic 'Co0.83 (Pt (C2 O4)2) (H2 O)6'
_space_group_IT_number 66
_symmetry_space_group_name_Hall '-C 2 2c'
_symmetry_space_group_name_H-M 'C c c m'
_cell_angle_alpha 90
_cell_angle_beta 90
_cell_angle_gamma 90
_cell_formula_units_Z 4
_cell_length_a 14.379
_cell_length_b 16.501
_cell_length_c 5.682
_cell_volume 1348.156
_citation_journal_id_ASTM INOCAJ
_cod_data_source_file Schultz_INOCAJ_1978_362.cif
_cod_data_source_block Co0.828O13.968Pt1
_cod_original_formula_sum 'Co0.828 O13.968 Pt1'
_cod_database_code 4343903

loop_
_symmetry_equiv_pos_as_xyz
x,y,z
-x,-y,z
x,-y,-z+1/2
-x,y,-z+1/2
-x,-y,-z
x,y,-z
-x,y,z-1/2
x,-y,z-1/2
x+1/2,y+1/2,z
-x+1/2,-y+1/2,z
x+1/2,-y+1/2,-z+1/2
-x+1/2,y+1/2,-z+1/2
-x+1/2,-y+1/2,-z
x+1/2,y+1/2,-z
-x+1/2,y+1/2,z-1/2
x+1/2,-y+1/2,z-1/2

loop_
_atom_site_label
_atom_site_type_symbol
_atom_site_fract_x
_atom_site_fract_y
_atom_site_fract_z
_atom_site_occupancy
_atom_site_U_iso_or_equiv
O7 O-2 -0.0647 0.4308 0 0.828 0.0
Co1 Co+2 0 0.3405 0.25 0.414 0.0
O2 O-2 0.1834 0.1789 0 1 0.0
Pt1 Pt+2 0 0 0 1 0.0
O8 O-2 0.25 0.75 0 1 0.0
O6 O-2 0.1111 0.3372 0 0.828 0.0
O1 O-2 0.0502 0.1132 0 1 0.0
O5 O-2 -0.0626 0.252 0 0.828 0.0
O3 O-2 0.2753 0.0299 0 1 0.0
O4 O-2 0.1367 -0.0293 0 1 0.0
